data_4302634
loop_
_publ_author_name
'Sungjun Hong'
'Aalo K. Gupta'
'William B. Tolman'

_publ_section_title
;
Intermediates in Reactions of Copper(I) Complexes with N-Oxides: From the
Formation of Stable Adducts to Oxo Transfer
;
_journal_name_full 'Inorganic Chemistry'
_journal_page_first 6323
_journal_page_last 6325
_journal_paper_doi 10.1021/ic900435p
_journal_volume 48
_journal_year 2009
_chemical_formula_moiety 'C87 H102 Cu3 F6 I N11 O12 S2'
_chemical_formula_sum 'C87 H102 Cu3 F6 I N11 O12 S2'
_chemical_formula_weight 1989.44
_chemical_name_common 08032b
_chemical_name_systematic
; 
 ? 
;
_space_group_IT_number 2
_symmetry_cell_setting triclinic
_symmetry_space_group_name_Hall '-P 1'
_symmetry_space_group_name_H-M 'P -1'
_atom_sites_solution_hydrogens geom
_atom_sites_solution_primary direct
_atom_sites_solution_secondary difmap
_audit_creation_method SHELXL-97
_cell_angle_alpha 65.920(2)
_cell_angle_beta 78.452(2)
_cell_angle_gamma 88.273(2)
_cell_formula_units_Z 2
_cell_length_a 13.468(2)
_cell_length_b 18.175(3)
_cell_length_c 21.349(4)
_cell_measurement_reflns_used 3939
_cell_measurement_temperature 173(2)
_cell_measurement_theta_max 21.92
_cell_measurement_theta_min 2.27
_cell_volume 4666.7(14)
_computing_cell_refinement SAINT,Bruker
_computing_data_collection SMART,Bruker
_computing_data_reduction SAINT,Bruker
_computing_molecular_graphics SHELXTL,Bruker
_computing_structure_refinement 'SHELXL-97 (Sheldrick, 1997)'
_computing_structure_solution 'SHELXS-97 (Sheldrick, 1990)'
_diffrn_ambient_temperature 173(2)
_diffrn_measured_fraction_theta_full 0.993
_diffrn_measured_fraction_theta_max 0.993
_diffrn_measurement_device_type 'Bruker SMART Platform CCD'
_diffrn_measurement_method 'area detector,omega scans per phi'
_diffrn_radiation_monochromator graphite
_diffrn_radiation_source 'normal-focus sealed tube'
_diffrn_radiation_type MoK\a
_diffrn_radiation_wavelength 0.71073
_diffrn_reflns_av_R_equivalents 0.0637
_diffrn_reflns_av_sigmaI/netI 0.0902
_diffrn_reflns_limit_h_max 16
_diffrn_reflns_limit_h_min -16
_diffrn_reflns_limit_k_max 21
_diffrn_reflns_limit_k_min -21
_diffrn_reflns_limit_l_max 25
_diffrn_reflns_limit_l_min -25
_diffrn_reflns_number 45011
_diffrn_reflns_theta_full 25.07
_diffrn_reflns_theta_max 25.07
_diffrn_reflns_theta_min 1.55
_exptl_absorpt_coefficient_mu 1.128
_exptl_absorpt_correction_T_max 1.000000
_exptl_absorpt_correction_T_min 0.858392
_exptl_absorpt_correction_type multi-scan
_exptl_absorpt_process_details SADABS,R.Blessing
_exptl_crystal_colour red
_exptl_crystal_density_diffrn 1.416
_exptl_crystal_density_method 'not measured'
_exptl_crystal_description block
_exptl_crystal_F_000 2046
_exptl_crystal_size_max 0.2
_exptl_crystal_size_mid 0.2
_exptl_crystal_size_min 0.2
_refine_diff_density_max 1.950
_refine_diff_density_min -0.813
_refine_diff_density_rms 0.120
_refine_ls_extinction_method none
_refine_ls_goodness_of_fit_ref 1.074
_refine_ls_hydrogen_treatment constr
_refine_ls_matrix_type full
_refine_ls_number_parameters 1099
_refine_ls_number_reflns 16475
_refine_ls_number_restraints 0
_refine_ls_restrained_S_all 1.074
_refine_ls_R_factor_all 0.1269
_refine_ls_R_factor_gt 0.0588
_refine_ls_shift/su_max 0.001
_refine_ls_shift/su_mean 0.000
_refine_ls_structure_factor_coef Fsqd
_refine_ls_weighting_details 'calc w=1/[\s^2^(Fo^2^)+(0.0836P)^2^+11.9814P] where P=(Fo^2^+2Fc^2^)/3'
_refine_ls_weighting_scheme calc
_refine_ls_wR_factor_gt 0.1552
_refine_ls_wR_factor_ref 0.1905
_reflns_number_gt 9753
_reflns_number_total 16475
_reflns_threshold_expression >2sigma(I)
_cod_data_source_file ic900435p_si_001_6.cif
_cod_data_source_block 08032b
_cod_depositor_comments
;
The following automatic conversions were performed:
'_symmetry_cell_setting' value 'Triclinic' changed to 'triclinic'
according to '/home/saulius/struct/CIF-dictionaries/cif_core.dic'
dictionary named 'cif_core.dic' version 2.4.1 from 2010-06-29.

Automatic conversion script
Id: cif_fix_enum 1527 2010-12-29 10:47:43Z saulius 
;
_cod_original_cell_volume 4666.9(13)
_cod_database_code 4302634

loop_
_symmetry_equiv_pos_as_xyz
'x, y, z'
'-x, -y, -z'

loop_
_atom_site_label
_atom_site_type_symbol
_atom_site_fract_x
_atom_site_fract_y
_atom_site_fract_z
_atom_site_U_iso_or_equiv
_atom_site_adp_type
_atom_site_occupancy
_atom_site_symmetry_multiplicity
_atom_site_calc_flag
_atom_site_refinement_flags
_atom_site_disorder_assembly
_atom_site_disorder_group
I1 I 1.13760(3) 0.19293(3) 0.20298(2) 0.03397(15) Uani 1 1 d . . .
Cu1 Cu 1.25776(6) 0.03479(6) 0.25097(5) 0.0359(2) Uani 1 1 d . . .
Cu2 Cu 0.96208(7) 0.24951(6) 0.28994(5) 0.0360(2) Uani 1 1 d . . .
Cu3 Cu 1.21085(7) 0.30242(5) 0.04160(4) 0.0341(2) Uani 1 1 d . . .
N5 N 0.8267(4) 0.2794(4) 0.2707(3) 0.0386(15) Uani 1 1 d . . .
C8 C 1.4686(5) 0.0978(5) 0.1374(4) 0.0388(18) Uani 1 1 d . . .
O3 O 1.1864(4) 0.3428(3) 0.1106(3) 0.0493(14) Uani 1 1 d . . .
O2 O 1.0822(4) 0.2116(3) 0.3202(3) 0.0415(13) Uani 1 1 d . . .
C5 C 1.3755(5) -0.0972(5) 0.2844(4) 0.0377(18) Uani 1 1 d . . .
O1 O 1.3234(4) 0.1393(3) 0.2008(3) 0.0400(12) Uani 1 1 d . . .
N8 N 1.2267(4) 0.2715(3) -0.0380(3) 0.0330(14) Uani 1 1 d . . .
C67 C 1.3234(6) 0.5379(5) 0.0564(4) 0.047(2) Uani 1 1 d . . .
H67A H 1.3706 0.5765 0.0189 0.057 Uiso 1 1 calc R . .
N7 N 1.3014(4) 0.3931(3) -0.0240(3) 0.0338(14) Uani 1 1 d . . .
N4 N 0.9316(5) 0.3071(4) 0.3487(3) 0.0431(16) Uani 1 1 d . . .
C15 C 1.2598(6) -0.2113(5) 0.3845(4) 0.050(2) Uani 1 1 d . . .
H15A H 1.1903 -0.2208 0.4121 0.076 Uiso 1 1 calc R . .
H15B H 1.3079 -0.2219 0.4158 0.076 Uiso 1 1 calc R . .
H15C H 1.2709 -0.2473 0.3603 0.076 Uiso 1 1 calc R . .
C32 C 0.8348(6) 0.3295(5) 0.3554(4) 0.047(2) Uani 1 1 d . . .
C25 C 1.1939(6) -0.0679(5) 0.4597(4) 0.049(2) Uani 1 1 d . . .
H25A H 1.2523 -0.0963 0.4446 0.059 Uiso 1 1 calc R . .
N1 N 1.3800(4) -0.0188(4) 0.2372(3) 0.0393(15) Uani 1 1 d . . .
N9 N 1.5097(5) 0.5641(4) -0.1856(3) 0.0474(17) Uani 1 1 d . . .
C63 C 1.2229(6) 0.4122(5) 0.1073(4) 0.0389(18) Uani 1 1 d . . .
C3 C 1.5510(6) -0.1104(5) 0.2419(4) 0.046(2) Uani 1 1 d . . .
C40 C 1.1648(7) 0.3290(6) 0.4073(5) 0.059(2) Uani 1 1 d . . .
H40A H 1.1400 0.3653 0.4279 0.071 Uiso 1 1 calc R . .
C59 C 1.3415(6) 0.3840(4) -0.0844(4) 0.0376(18) Uani 1 1 d . . .
C37 C 1.2388(6) 0.2283(5) 0.3446(4) 0.047(2) Uani 1 1 d . . .
H37A H 1.2657 0.1940 0.3223 0.056 Uiso 1 1 calc R . .
N2 N 1.2084(4) -0.0728(4) 0.3245(3) 0.0368(14) Uani 1 1 d . . .
C36 C 1.1377(6) 0.2471(5) 0.3476(4) 0.0410(19) Uani 1 1 d . . .
C9 C 1.4009(5) 0.1566(5) 0.1448(4) 0.0391(18) Uani 1 1 d . . .
C21 C 1.1018(6) -0.0893(5) 0.4373(4) 0.0433(19) Uani 1 1 d . . .
C68 C 1.2985(6) 0.3128(5) -0.0892(4) 0.0397(18) Uani 1 1 d . . .
N3 N 1.6338(5) -0.1550(5) 0.2445(4) 0.0562(19) Uani 1 1 d . . .
C1 C 1.4682(5) 0.0149(5) 0.1901(4) 0.0382(18) Uani 1 1 d . . .
C2 C 1.5541(6) -0.0296(5) 0.1934(4) 0.0409(19) Uani 1 1 d . . .
H2B H 1.6163 -0.0049 0.1622 0.049 Uiso 1 1 calc R . .
C75 C 1.0837(6) 0.2329(5) -0.0746(4) 0.0414(19) Uani 1 1 d . . .
C44 C 0.8193(6) 0.3244(5) 0.1480(4) 0.045(2) Uani 1 1 d . . .
C14 C 1.2756(6) -0.1261(5) 0.3322(4) 0.0403(18) Uani 1 1 d . . .
C74 C 1.0283(6) 0.1749(5) -0.0816(4) 0.047(2) Uani 1 1 d . . .
H74A H 0.9711 0.1897 -0.1031 0.056 Uiso 1 1 calc R . .
C71 C 1.1924(5) 0.1288(5) -0.0159(4) 0.0355(17) Uani 1 1 d . . .
C39 C 1.2638(7) 0.3106(6) 0.4038(5) 0.060(2) Uani 1 1 d . . .
H39A H 1.3071 0.3334 0.4221 0.072 Uiso 1 1 calc R . .
C66 C 1.2885(7) 0.5515(5) 0.1157(5) 0.055(2) Uani 1 1 d . . .
H66A H 1.3104 0.5996 0.1175 0.065 Uiso 1 1 calc R . .
C61 C 1.5390(7) 0.6368(5) -0.1800(5) 0.058(2) Uani 1 1 d . . .
H61A H 1.5076 0.6342 -0.1335 0.087 Uiso 1 1 calc R . .
H61B H 1.5162 0.6839 -0.2160 0.087 Uiso 1 1 calc R . .
H61C H 1.6131 0.6416 -0.1865 0.087 Uiso 1 1 calc R . .
C55 C 1.3332(5) 0.4582(4) -0.0161(4) 0.0341(17) Uani 1 1 d . . .
C28 C 0.9907(6) 0.3147(5) 0.3912(4) 0.046(2) Uani 1 1 d . . .
C34 C 0.7040(8) 0.4195(7) 0.5049(6) 0.087(4) Uani 1 1 d . . .
H34A H 0.6723 0.4116 0.4704 0.130 Uiso 1 1 calc R . .
H34B H 0.7055 0.4768 0.4960 0.130 Uiso 1 1 calc R . .
H34C H 0.6647 0.3878 0.5522 0.130 Uiso 1 1 calc R . .
C76 C 1.2822(6) 0.1000(5) 0.0211(4) 0.0431(19) Uani 1 1 d . . .
H76A H 1.3092 0.1457 0.0287 0.052 Uiso 1 1 calc R . .
C62 C 1.2918(5) 0.4687(4) 0.0491(4) 0.0339(17) Uani 1 1 d . . .
C43 C 0.7845(5) 0.2704(5) 0.2169(4) 0.0385(18) Uani 1 1 d . . .
C51 C 0.9782(7) 0.3961(6) 0.0598(5) 0.075(3) Uani 1 1 d . . .
H51A H 0.9996 0.3425 0.0642 0.112 Uiso 1 1 calc R . .
H51B H 1.0380 0.4310 0.0513 0.112 Uiso 1 1 calc R . .
H51C H 0.9433 0.4196 0.0205 0.112 Uiso 1 1 calc R . .
C72 C 1.1353(6) 0.0726(5) -0.0245(4) 0.0411(18) Uani 1 1 d . . .
H72A H 1.1516 0.0176 -0.0073 0.049 Uiso 1 1 calc R . .
C22 C 1.0361(6) -0.1136(5) 0.2784(4) 0.053(2) Uani 1 1 d . . .
H22A H 1.1091 -0.1009 0.2540 0.064 Uiso 1 1 calc R . .
C12 C 1.5476(6) 0.1991(6) 0.0211(5) 0.050(2) Uani 1 1 d . . .
H12A H 1.5950 0.2124 -0.0219 0.060 Uiso 1 1 calc R . .
C42 C 0.6796(6) 0.3521(6) 0.2982(5) 0.057(2) Uani 1 1 d . . .
H42A H 0.6532 0.3385 0.2644 0.086 Uiso 1 1 calc R . .
H42B H 0.6867 0.4109 0.2815 0.086 Uiso 1 1 calc R . .
H42C H 0.6324 0.3295 0.3437 0.086 Uiso 1 1 calc R . .
C18 C 0.9334(6) -0.1266(5) 0.3951(5) 0.053(2) Uani 1 1 d . . .
H18A H 0.8753 -0.1393 0.3817 0.063 Uiso 1 1 calc R . .
C24 C 1.0073(9) -0.1973(6) 0.2854(6) 0.087(3) Uani 1 1 d . . .
H24A H 1.0482 -0.2370 0.3147 0.130 Uiso 1 1 calc R . .
H24B H 1.0199 -0.1981 0.2389 0.130 Uiso 1 1 calc R . .
H24C H 0.9351 -0.2107 0.3072 0.130 Uiso 1 1 calc R . .
C11 C 1.4856(6) 0.2569(5) 0.0317(4) 0.050(2) Uani 1 1 d . . .
H11A H 1.4919 0.3107 -0.0030 0.059 Uiso 1 1 calc R . .
C70 C 1.1671(5) 0.2084(4) -0.0428(4) 0.0349(17) Uani 1 1 d . . .
C4 C 1.4572(6) -0.1442(5) 0.2884(4) 0.047(2) Uani 1 1 d . . .
H4A H 1.4511 -0.1987 0.3218 0.057 Uiso 1 1 calc R . .
C17 C 1.0274(6) -0.1106(5) 0.3490(4) 0.0432(19) Uani 1 1 d . . .
N6 N 0.8070(6) 0.3930(5) 0.4991(4) 0.068(2) Uani 1 1 d . . .
C16 C 1.1103(6) -0.0923(5) 0.3716(4) 0.0410(18) Uani 1 1 d . . .
C29 C 0.9483(7) 0.3413(5) 0.4429(5) 0.055(2) Uani 1 1 d . . .
H29A H 0.9882 0.3428 0.4745 0.066 Uiso 1 1 calc R . .
C64 C 1.1892(6) 0.4280(5) 0.1674(4) 0.047(2) Uani 1 1 d . . .
H64A H 1.1422 0.3903 0.2057 0.057 Uiso 1 1 calc R . .
C69 C 1.3395(7) 0.2961(5) -0.1516(4) 0.056(2) Uani 1 1 d . . .
H69A H 1.3032 0.2482 -0.1480 0.084 Uiso 1 1 calc R . .
H69B H 1.4120 0.2866 -0.1541 0.084 Uiso 1 1 calc R . .
H69C H 1.3306 0.3426 -0.1940 0.084 Uiso 1 1 calc R . .
C13 C 1.5401(5) 0.1232(5) 0.0727(4) 0.043(2) Uani 1 1 d . . .
H13A H 1.5851 0.0850 0.0651 0.052 Uiso 1 1 calc R . .
C19 C 0.9235(7) -0.1243(6) 0.4591(5) 0.061(2) Uani 1 1 d . . .
H19A H 0.8587 -0.1359 0.4896 0.074 Uiso 1 1 calc R . .
C58 C 1.4112(6) 0.4374(4) -0.1378(4) 0.0426(19) Uani 1 1 d . . .
H58A H 1.4376 0.4276 -0.1782 0.051 Uiso 1 1 calc R . .
C65 C 1.2221(6) 0.4965(5) 0.1724(5) 0.051(2) Uani 1 1 d . . .
H65A H 1.1996 0.5053 0.2137 0.061 Uiso 1 1 calc R . .
C10 C 1.4139(5) 0.2351(5) 0.0941(4) 0.0411(19) Uani 1 1 d . . .
H10A H 1.3728 0.2751 0.1020 0.049 Uiso 1 1 calc R . .
C35 C 1.0977(6) 0.2961(5) 0.3813(4) 0.045(2) Uani 1 1 d . . .
C81 C 0.9401(8) 0.3280(7) -0.0795(6) 0.089(3) Uani 1 1 d . . .
H81A H 0.9207 0.3033 -0.0282 0.133 Uiso 1 1 calc R . .
H81B H 0.9017 0.3004 -0.0988 0.133 Uiso 1 1 calc R . .
H81C H 0.9250 0.3852 -0.0969 0.133 Uiso 1 1 calc R . .
C47 C 0.6721(6) 0.2029(6) 0.1809(5) 0.057(2) Uani 1 1 d . . .
H47A H 0.6237 0.1607 0.1907 0.068 Uiso 1 1 calc R . .
C30 C 0.8472(7) 0.3661(5) 0.4498(4) 0.053(2) Uani 1 1 d . . .
C48 C 0.7114(6) 0.2073(5) 0.2355(4) 0.047(2) Uani 1 1 d . . .
C50 C 0.8665(8) 0.4677(6) 0.1255(6) 0.083(3) Uani 1 1 d . . .
H50A H 0.8209 0.4593 0.1701 0.124 Uiso 1 1 calc R . .
H50B H 0.8294 0.4908 0.0873 0.124 Uiso 1 1 calc R . .
H50C H 0.9238 0.5048 0.1171 0.124 Uiso 1 1 calc R . .
C57 C 1.4441(6) 0.5077(5) -0.1329(4) 0.0432(19) Uani 1 1 d . . .
C7 C 1.7327(6) -0.1179(6) 0.2011(5) 0.067(3) Uani 1 1 d . . .
H7A H 1.7243 -0.0629 0.1678 0.101 Uiso 1 1 calc R . .
H7B H 1.7621 -0.1499 0.1753 0.101 Uiso 1 1 calc R . .
H7C H 1.7779 -0.1158 0.2311 0.101 Uiso 1 1 calc R . .
C20 C 1.0063(6) -0.1052(5) 0.4804(4) 0.055(2) Uani 1 1 d . . .
H20A H 0.9974 -0.1030 0.5249 0.066 Uiso 1 1 calc R . .
C49 C 0.9053(7) 0.3885(5) 0.1283(5) 0.058(2) Uani 1 1 d . . .
H49A H 0.9451 0.3683 0.1663 0.069 Uiso 1 1 calc R . .
C54 C 0.7382(9) 0.0675(6) 0.3166(6) 0.086(3) Uani 1 1 d . . .
H54A H 0.7176 0.0259 0.3644 0.128 Uiso 1 1 calc R . .
H54B H 0.8114 0.0805 0.3064 0.128 Uiso 1 1 calc R . .
H54C H 0.7224 0.0473 0.2833 0.128 Uiso 1 1 calc R . .
C56 C 1.4040(6) 0.5154(5) -0.0702(4) 0.0426(19) Uani 1 1 d . . .
H56A H 1.4256 0.5609 -0.0641 0.051 Uiso 1 1 calc R . .
C73 C 1.0549(6) 0.0964(5) -0.0580(4) 0.047(2) Uani 1 1 d . . .
H73A H 1.0174 0.0578 -0.0648 0.056 Uiso 1 1 calc R . .
C79 C 1.0533(7) 0.3207(6) -0.1021(5) 0.061(2) Uani 1 1 d . . .
H79A H 1.0907 0.3502 -0.0825 0.073 Uiso 1 1 calc R . .
C46 C 0.7038(7) 0.2597(6) 0.1132(5) 0.061(3) Uani 1 1 d . . .
H46A H 0.6744 0.2575 0.0770 0.074 Uiso 1 1 calc R . .
C78 C 1.3675(6) 0.0754(6) -0.0247(5) 0.064(3) Uani 1 1 d . . .
H78A H 1.3894 0.1212 -0.0701 0.095 Uiso 1 1 calc R . .
H78B H 1.3426 0.0301 -0.0322 0.095 Uiso 1 1 calc R . .
H78C H 1.4251 0.0591 -0.0012 0.095 Uiso 1 1 calc R . .
C80 C 1.0844(11) 0.3616(7) -0.1817(6) 0.111(5) Uani 1 1 d . . .
H80A H 1.1579 0.3600 -0.1959 0.167 Uiso 1 1 calc R . .
H80B H 1.0655 0.4179 -0.1981 0.167 Uiso 1 1 calc R . .
H80C H 1.0496 0.3332 -0.2023 0.167 Uiso 1 1 calc R . .
C31 C 0.7919(7) 0.3591(5) 0.4031(4) 0.053(2) Uani 1 1 d . . .
H31A H 0.7239 0.3751 0.4049 0.063 Uiso 1 1 calc R . .
C33 C 0.8674(8) 0.4028(6) 0.5459(5) 0.076(3) Uani 1 1 d . . .
H33A H 0.9363 0.3860 0.5353 0.114 Uiso 1 1 calc R . .
H33B H 0.8357 0.3692 0.5947 0.114 Uiso 1 1 calc R . .
H33C H 0.8703 0.4595 0.5388 0.114 Uiso 1 1 calc R . .
C38 C 1.3004(7) 0.2591(6) 0.3737(4) 0.058(2) Uani 1 1 d . . .
H38A H 1.3687 0.2443 0.3728 0.070 Uiso 1 1 calc R . .
C77 C 1.2472(7) 0.0306(5) 0.0919(4) 0.052(2) Uani 1 1 d . . .
H77A H 1.1930 0.0477 0.1204 0.078 Uiso 1 1 calc R . .
H77B H 1.3043 0.0143 0.1158 0.078 Uiso 1 1 calc R . .
H77C H 1.2214 -0.0151 0.0855 0.078 Uiso 1 1 calc R . .
C60 C 1.5562(7) 0.5535(6) -0.2492(5) 0.064(3) Uani 1 1 d . . .
H60A H 1.5291 0.5028 -0.2469 0.096 Uiso 1 1 calc R . .
H60B H 1.6299 0.5519 -0.2531 0.096 Uiso 1 1 calc R . .
H60C H 1.5408 0.5987 -0.2902 0.096 Uiso 1 1 calc R . .
C45 C 0.7753(7) 0.3182(6) 0.0970(4) 0.055(2) Uani 1 1 d . . .
H45A H 0.7959 0.3560 0.0497 0.066 Uiso 1 1 calc R . .
C52 C 0.6810(6) 0.1432(5) 0.3098(5) 0.055(2) Uani 1 1 d . . .
H52A H 0.7026 0.1645 0.3417 0.066 Uiso 1 1 calc R . .
C6 C 1.6289(7) -0.2385(6) 0.2956(5) 0.076(3) Uani 1 1 d . . .
H6A H 1.5582 -0.2563 0.3193 0.114 Uiso 1 1 calc R . .
H6B H 1.6692 -0.2426 0.3302 0.114 Uiso 1 1 calc R . .
H6C H 1.6562 -0.2729 0.2716 0.114 Uiso 1 1 calc R . .
C53 C 0.5657(8) 0.1241(8) 0.3333(7) 0.100(4) Uani 1 1 d . . .
H53A H 0.5315 0.1734 0.3304 0.149 Uiso 1 1 calc R . .
H53B H 0.5499 0.0834 0.3817 0.149 Uiso 1 1 calc R . .
H53C H 0.5422 0.1035 0.3026 0.149 Uiso 1 1 calc R . .
C23 C 0.9752(7) -0.0490(6) 0.2331(5) 0.069(3) Uani 1 1 d . . .
H23A H 1.0006 0.0044 0.2260 0.103 Uiso 1 1 calc R . .
H23B H 0.9035 -0.0578 0.2566 0.103 Uiso 1 1 calc R . .
H23C H 0.9824 -0.0520 0.1876 0.103 Uiso 1 1 calc R . .
S2 S 0.5253(2) 0.2384(3) 0.49556(17) 0.1072(13) Uani 1 1 d . . .
O7 O 0.5193(8) 0.2756(6) 0.5451(5) 0.132(3) Uani 1 1 d . . .
O8 O 0.6209(6) 0.2054(7) 0.4819(6) 0.151(4) Uani 1 1 d . . .
O9 O 0.4892(6) 0.2920(7) 0.4339(4) 0.127(4) Uani 1 1 d . . .
C83 C 0.4378(13) 0.1584(12) 0.5369(9) 0.130(6) Uani 1 1 d . . .
F4 F 0.4242(8) 0.1189(7) 0.4996(5) 0.181(5) Uani 1 1 d . . .
F5 F 0.4553(9) 0.1043(6) 0.5977(5) 0.181(5) Uani 1 1 d . . .
F6 F 0.3422(7) 0.1789(7) 0.5550(5) 0.166(4) Uani 1 1 d . . .
S3 S 0.3354(3) 0.6721(2) 0.2411(2) 0.1078(12) Uani 1 1 d . . .
O10 O 0.2362(9) 0.6330(8) 0.2634(8) 0.189(6) Uani 1 1 d . . .
O11 O 0.3776(9) 0.6813(6) 0.2931(6) 0.153(5) Uani 1 1 d . . .
O12 O 0.4023(7) 0.6503(6) 0.1928(6) 0.139(4) Uani 1 1 d . . .
C84 C 0.3092(9) 0.7759(9) 0.1840(7) 0.090(4) Uani 1 1 d . . .
F7 F 0.2620(6) 0.7771(7) 0.1348(4) 0.148(4) Uani 1 1 d . . .
F8 F 0.3944(7) 0.8218(6) 0.1515(5) 0.136(3) Uani 1 1 d . . .
F9 F 0.2532(6) 0.8116(5) 0.2195(4) 0.127(3) Uani 1 1 d . . .
C26 C 1.2225(7) 0.0223(5) 0.4224(5) 0.061(2) Uani 1 1 d . . .
H26A H 1.2821 0.0345 0.4371 0.091 Uiso 1 1 calc R . .
H26B H 1.1656 0.0523 0.4344 0.091 Uiso 1 1 calc R . .
H26C H 1.2382 0.0383 0.3716 0.091 Uiso 1 1 calc R . .
C27 C 1.1806(8) -0.0952(6) 0.5386(5) 0.072(3) Uani 1 1 d . . .
H27A H 1.2418 -0.0788 0.5491 0.109 Uiso 1 1 calc R . .
H27B H 1.1697 -0.1541 0.5619 0.109 Uiso 1 1 calc R . .
H27C H 1.1219 -0.0704 0.5557 0.109 Uiso 1 1 calc R . .
C41 C 0.7795(6) 0.3180(5) 0.3056(4) 0.0439(19) Uani 1 1 d . . .
O4 O 1.1284(3) 0.0839(3) 0.2499(3) 0.0396(12) Uani 1 1 d . . .
O5 O 1.0021(3) 0.2092(3) 0.2178(2) 0.0372(12) Uani 1 1 d . . .
O6 O 1.1488(4) 0.1997(3) 0.1139(2) 0.0355(11) Uani 1 1 d . . .
N12 N 0.6646(14) 0.5406(7) 0.3114(7) 0.142(6) Uani 1 1 d . . .
C102 C 0.5874(17) 0.5360(11) 0.3465(9) 0.135(7) Uani 1 1 d . . .
C103 C 0.4970(16) 0.5291(17) 0.3937(9) 0.258(16) Uani 1 1 d . . .
H10B H 0.4401 0.5375 0.3697 0.387 Uiso 1 1 calc R . .
H10C H 0.4985 0.5699 0.4126 0.387 Uiso 1 1 calc R . .
H10D H 0.4888 0.4752 0.4321 0.387 Uiso 1 1 calc R . .
C100 C 0.8485(7) 0.1070(5) 1.0891(5) 0.055(2) Uani 1 1 d . . .
C101 C 0.9265(6) 0.1439(5) 1.1070(5) 0.059(2) Uani 1 1 d . . .
H10E H 0.9429 0.1996 1.0721 0.089 Uiso 1 1 calc R . .
H10F H 0.9875 0.1131 1.1077 0.089 Uiso 1 1 calc R . .
H10G H 0.9016 0.1439 1.1534 0.089 Uiso 1 1 calc R . .
N11 N 0.7888(6) 0.0791(6) 1.0743(6) 0.092(3) Uani 1 1 d . . .

loop_
_atom_site_aniso_label
_atom_site_aniso_U_11
_atom_site_aniso_U_22
_atom_site_aniso_U_33
_atom_site_aniso_U_23
_atom_site_aniso_U_13
_atom_site_aniso_U_12
I1 0.0301(3) 0.0412(3) 0.0336(3) -0.0193(2) -0.0042(2) 0.0011(2)
Cu1 0.0285(5) 0.0445(6) 0.0356(5) -0.0176(4) -0.0063(4) 0.0032(4)
Cu2 0.0342(5) 0.0446(6) 0.0344(5) -0.0212(4) -0.0075(4) 0.0034(4)
Cu3 0.0363(5) 0.0357(5) 0.0329(5) -0.0184(4) -0.0031(4) 0.0009(4)
N5 0.037(4) 0.045(4) 0.043(4) -0.025(3) -0.012(3) 0.006(3)
C8 0.027(4) 0.053(5) 0.040(4) -0.023(4) -0.005(3) -0.003(3)
O3 0.063(4) 0.046(3) 0.041(3) -0.027(3) 0.007(3) -0.011(3)
O2 0.031(3) 0.060(3) 0.044(3) -0.030(3) -0.013(2) 0.009(2)
C5 0.030(4) 0.051(5) 0.039(4) -0.026(4) -0.008(3) 0.007(4)
O1 0.032(3) 0.048(3) 0.045(3) -0.023(3) -0.008(2) 0.003(2)
N8 0.034(3) 0.036(3) 0.031(3) -0.018(3) -0.005(3) 0.000(3)
C67 0.055(5) 0.041(5) 0.054(5) -0.026(4) -0.014(4) -0.004(4)
N7 0.036(3) 0.035(3) 0.031(3) -0.014(3) -0.005(3) 0.003(3)
N4 0.046(4) 0.050(4) 0.041(4) -0.025(3) -0.010(3) 0.002(3)
C15 0.055(5) 0.050(5) 0.052(5) -0.024(4) -0.016(4) 0.011(4)
C32 0.048(5) 0.054(5) 0.048(5) -0.030(4) -0.008(4) 0.011(4)
C25 0.051(5) 0.061(6) 0.035(5) -0.019(4) -0.014(4) 0.005(4)
N1 0.033(4) 0.050(4) 0.036(4) -0.019(3) -0.010(3) 0.004(3)
N9 0.048(4) 0.042(4) 0.047(4) -0.017(3) -0.001(3) -0.005(3)
C63 0.042(4) 0.041(5) 0.045(5) -0.027(4) -0.012(4) 0.008(4)
C3 0.040(5) 0.066(6) 0.049(5) -0.039(5) -0.017(4) 0.014(4)
C40 0.058(6) 0.068(6) 0.057(6) -0.031(5) -0.013(5) -0.007(5)
C59 0.039(4) 0.033(4) 0.039(4) -0.015(4) -0.005(4) 0.009(3)
C37 0.037(5) 0.056(5) 0.038(5) -0.012(4) -0.005(4) -0.004(4)
N2 0.032(3) 0.051(4) 0.035(4) -0.023(3) -0.010(3) 0.008(3)
C36 0.038(4) 0.053(5) 0.032(4) -0.018(4) -0.004(3) -0.008(4)
C9 0.029(4) 0.050(5) 0.045(5) -0.026(4) -0.008(4) 0.000(4)
C21 0.044(5) 0.047(5) 0.032(4) -0.011(4) -0.006(4) 0.002(4)
C68 0.038(4) 0.045(5) 0.040(5) -0.023(4) -0.004(4) 0.001(4)
N3 0.042(4) 0.069(5) 0.061(5) -0.031(4) -0.011(4) 0.023(4)
C1 0.030(4) 0.055(5) 0.038(4) -0.027(4) -0.007(3) 0.001(4)
C2 0.029(4) 0.056(5) 0.040(5) -0.022(4) -0.008(3) 0.002(4)
C75 0.035(4) 0.057(5) 0.040(5) -0.027(4) -0.011(4) 0.009(4)
C44 0.040(5) 0.052(5) 0.050(5) -0.023(4) -0.021(4) 0.018(4)
C14 0.048(5) 0.047(5) 0.029(4) -0.015(4) -0.014(4) 0.002(4)
C74 0.040(5) 0.060(6) 0.051(5) -0.032(5) -0.015(4) 0.002(4)
C71 0.030(4) 0.047(5) 0.038(4) -0.027(4) -0.003(3) -0.001(3)
C39 0.044(5) 0.076(7) 0.061(6) -0.028(5) -0.015(4) -0.009(5)
C66 0.063(6) 0.051(5) 0.066(6) -0.037(5) -0.020(5) -0.002(5)
C61 0.055(6) 0.049(5) 0.058(6) -0.016(5) 0.004(4) -0.006(4)
C55 0.036(4) 0.030(4) 0.038(4) -0.012(3) -0.015(3) 0.008(3)
C28 0.047(5) 0.046(5) 0.046(5) -0.021(4) -0.008(4) -0.004(4)
C34 0.081(8) 0.118(10) 0.100(9) -0.085(8) -0.020(7) 0.037(7)
C76 0.036(4) 0.045(5) 0.059(5) -0.030(4) -0.015(4) 0.004(4)
C62 0.033(4) 0.037(4) 0.032(4) -0.012(3) -0.013(3) 0.007(3)
C43 0.032(4) 0.053(5) 0.042(5) -0.027(4) -0.014(3) 0.014(4)
C51 0.062(6) 0.081(7) 0.058(6) -0.010(6) 0.000(5) 0.000(5)
C72 0.041(5) 0.038(4) 0.046(5) -0.021(4) -0.004(4) -0.002(4)
C22 0.041(5) 0.074(6) 0.050(5) -0.029(5) -0.015(4) 0.003(4)
C12 0.038(5) 0.066(6) 0.047(5) -0.025(5) -0.003(4) -0.010(4)
C42 0.053(5) 0.076(6) 0.069(6) -0.052(5) -0.025(5) 0.026(5)
C18 0.038(5) 0.062(6) 0.059(6) -0.026(5) -0.011(4) 0.002(4)
C24 0.121(10) 0.078(8) 0.083(8) -0.049(7) -0.033(7) 0.004(7)
C11 0.036(5) 0.054(5) 0.053(5) -0.016(4) -0.011(4) -0.009(4)
C70 0.038(4) 0.040(4) 0.032(4) -0.021(4) -0.006(3) -0.003(3)
C4 0.044(5) 0.051(5) 0.049(5) -0.022(4) -0.008(4) 0.010(4)
C17 0.042(5) 0.046(5) 0.044(5) -0.021(4) -0.011(4) 0.005(4)
N6 0.081(6) 0.077(6) 0.069(5) -0.054(5) -0.015(4) 0.010(5)
C16 0.039(4) 0.048(5) 0.032(4) -0.013(4) -0.006(3) 0.007(4)
C29 0.058(6) 0.060(6) 0.060(6) -0.033(5) -0.017(5) -0.006(5)
C64 0.051(5) 0.052(5) 0.042(5) -0.025(4) -0.007(4) 0.005(4)
C69 0.067(6) 0.054(5) 0.047(5) -0.032(5) 0.012(4) -0.009(4)
C13 0.027(4) 0.055(5) 0.058(5) -0.035(5) -0.007(4) 0.001(4)
C19 0.051(6) 0.067(6) 0.049(6) -0.016(5) 0.010(4) -0.004(5)
C58 0.041(5) 0.041(5) 0.044(5) -0.020(4) 0.002(4) 0.005(4)
C65 0.060(6) 0.055(5) 0.054(5) -0.037(5) -0.016(5) 0.012(4)
C10 0.029(4) 0.049(5) 0.054(5) -0.030(4) -0.007(4) -0.004(3)
C35 0.040(5) 0.051(5) 0.042(5) -0.018(4) -0.006(4) -0.008(4)
C81 0.080(8) 0.093(8) 0.101(9) -0.045(7) -0.031(7) 0.036(7)
C47 0.047(5) 0.082(7) 0.065(6) -0.050(6) -0.022(4) 0.015(5)
C30 0.062(6) 0.055(5) 0.050(5) -0.031(5) -0.008(4) 0.000(4)
C48 0.034(4) 0.066(6) 0.058(5) -0.043(5) -0.010(4) 0.010(4)
C50 0.079(8) 0.052(6) 0.106(9) -0.019(6) -0.024(7) 0.010(5)
C57 0.035(4) 0.042(5) 0.049(5) -0.018(4) -0.004(4) 0.008(4)
C7 0.038(5) 0.083(7) 0.095(8) -0.047(6) -0.025(5) 0.019(5)
C20 0.046(5) 0.072(6) 0.043(5) -0.022(5) 0.000(4) -0.005(4)
C49 0.058(6) 0.055(6) 0.050(5) -0.009(5) -0.016(5) 0.010(5)
C54 0.091(8) 0.072(7) 0.078(8) -0.019(6) -0.010(6) 0.008(6)
C56 0.043(5) 0.034(4) 0.051(5) -0.018(4) -0.009(4) 0.002(4)
C73 0.044(5) 0.058(6) 0.049(5) -0.032(4) -0.005(4) -0.012(4)
C79 0.062(6) 0.058(6) 0.074(7) -0.033(5) -0.029(5) 0.017(5)
C46 0.058(6) 0.090(7) 0.062(7) -0.050(6) -0.031(5) 0.036(6)
C78 0.037(5) 0.091(7) 0.082(7) -0.053(6) -0.017(5) 0.013(5)
C80 0.150(13) 0.071(8) 0.087(9) -0.015(7) -0.013(8) 0.036(8)
C31 0.055(5) 0.054(5) 0.059(6) -0.035(5) -0.011(4) 0.011(4)
C33 0.099(8) 0.083(7) 0.067(7) -0.053(6) -0.012(6) -0.008(6)
C38 0.044(5) 0.078(7) 0.049(5) -0.021(5) -0.011(4) -0.008(5)
C77 0.066(6) 0.044(5) 0.053(5) -0.021(4) -0.026(5) 0.008(4)
C60 0.061(6) 0.063(6) 0.055(6) -0.022(5) 0.013(5) -0.005(5)
C45 0.060(6) 0.073(6) 0.037(5) -0.026(5) -0.017(4) 0.025(5)
C52 0.053(5) 0.059(6) 0.054(6) -0.026(5) -0.006(4) -0.011(4)
C6 0.065(6) 0.092(8) 0.065(7) -0.030(6) -0.012(5) 0.045(6)
C53 0.060(7) 0.112(10) 0.104(9) -0.032(8) 0.012(6) -0.023(7)
C23 0.070(7) 0.083(7) 0.068(7) -0.039(6) -0.026(5) 0.000(5)
S2 0.070(2) 0.167(4) 0.068(2) -0.026(2) -0.0227(16) -0.024(2)
O7 0.149(9) 0.153(9) 0.094(7) -0.056(7) -0.005(6) -0.028(7)
O8 0.060(6) 0.213(12) 0.169(10) -0.062(9) -0.038(6) 0.033(6)
O9 0.061(5) 0.209(10) 0.069(5) -0.006(6) -0.030(4) -0.013(6)
C83 0.099(12) 0.198(18) 0.097(12) -0.059(13) -0.027(10) -0.025(12)
F4 0.200(10) 0.237(12) 0.141(8) -0.105(8) -0.042(7) -0.058(9)
F5 0.247(12) 0.160(8) 0.110(7) -0.003(6) -0.083(8) -0.065(8)
F6 0.108(7) 0.219(11) 0.142(8) -0.059(8) 0.016(6) -0.053(7)
S3 0.089(2) 0.135(3) 0.157(3) -0.119(3) -0.024(2) 0.022(2)
O10 0.118(9) 0.207(13) 0.233(14) -0.107(11) 0.032(9) -0.047(9)
O11 0.210(11) 0.121(8) 0.215(12) -0.122(9) -0.127(10) 0.078(8)
O12 0.101(7) 0.156(9) 0.226(11) -0.156(9) -0.006(7) 0.019(6)
C84 0.068(8) 0.135(11) 0.103(10) -0.087(9) -0.018(7) 0.031(8)
F7 0.120(6) 0.266(11) 0.126(7) -0.136(8) -0.054(5) 0.041(7)
F8 0.115(7) 0.150(7) 0.164(8) -0.093(7) -0.015(6) 0.005(6)
F9 0.128(6) 0.177(8) 0.118(6) -0.099(6) -0.049(5) 0.090(6)
C26 0.076(7) 0.063(6) 0.051(5) -0.030(5) -0.013(5) -0.004(5)
C27 0.082(7) 0.083(7) 0.049(6) -0.017(5) -0.026(5) -0.012(6)
C41 0.039(4) 0.044(5) 0.055(5) -0.027(4) -0.008(4) 0.008(4)
O4 0.029(3) 0.049(3) 0.038(3) -0.015(3) -0.006(2) 0.002(2)
O5 0.029(3) 0.052(3) 0.037(3) -0.024(3) -0.009(2) 0.007(2)
O6 0.039(3) 0.038(3) 0.033(3) -0.019(2) -0.006(2) 0.000(2)
N12 0.232(18) 0.072(8) 0.104(10) -0.024(7) -0.024(11) 0.044(10)
C102 0.190(19) 0.123(13) 0.083(11) -0.046(10) -0.008(11) 0.063(13)
C103 0.19(2) 0.48(4) 0.098(13) -0.11(2) -0.053(14) 0.17(3)
C100 0.040(5) 0.055(6) 0.077(7) -0.036(5) -0.008(5) 0.008(4)
C101 0.045(5) 0.063(6) 0.078(7) -0.034(5) -0.020(5) 0.004(4)
N11 0.050(5) 0.102(7) 0.163(10) -0.097(8) -0.017(6) 0.007(5)

loop_
_atom_type_symbol
_atom_type_description
_atom_type_scat_dispersion_real
_atom_type_scat_dispersion_imag
_atom_type_scat_source
C C 0.0033 0.0016 'International Tables Vol C Tables 4.2.6.8 and 6.1.1.4'
H H 0.0000 0.0000 'International Tables Vol C Tables 4.2.6.8 and 6.1.1.4'
N N 0.0061 0.0033 'International Tables Vol C Tables 4.2.6.8 and 6.1.1.4'
O O 0.0106 0.0060 'International Tables Vol C Tables 4.2.6.8 and 6.1.1.4'
F F 0.0171 0.0103 'International Tables Vol C Tables 4.2.6.8 and 6.1.1.4'
S S 0.1246 0.1234 'International Tables Vol C Tables 4.2.6.8 and 6.1.1.4'
Cu Cu 0.3201 1.2651 'International Tables Vol C Tables 4.2.6.8 and 6.1.1.4'
I I -0.4742 1.8119 'International Tables Vol C Tables 4.2.6.8 and 6.1.1.4'

loop_
_geom_angle_atom_site_label_1
_geom_angle_atom_site_label_2
_geom_angle_atom_site_label_3
_geom_angle
_geom_angle_site_symmetry_1
_geom_angle_site_symmetry_3
_geom_angle_publ_flag
O4 I1 O5 97.7(2) . . ?
O4 I1 O6 98.9(2) . . ?
O5 I1 O6 96.1(2) . . ?
O1 Cu1 N1 93.5(2) . . ?
O1 Cu1 O4 89.0(2) . . ?
N1 Cu1 O4 168.4(2) . . ?
O1 Cu1 N2 163.3(2) . . ?
N1 Cu1 N2 83.3(3) . . ?
O4 Cu1 N2 97.4(2) . . ?
O2 Cu2 N4 93.8(2) . . ?
O2 Cu2 O5 87.7(2) . . ?
N4 Cu2 O5 170.1(2) . . ?
O2 Cu2 N5 172.4(2) . . ?
N4 Cu2 N5 83.6(3) . . ?
O5 Cu2 N5 96.0(2) . . ?
O3 Cu3 N7 93.6(2) . . ?
O3 Cu3 O6 87.2(2) . . ?
N7 Cu3 O6 166.5(2) . . ?
O3 Cu3 N8 172.6(2) . . ?
N7 Cu3 N8 83.8(2) . . ?
O6 Cu3 N8 96.9(2) . . ?
C41 N5 C43 120.1(6) . . ?
C41 N5 Cu2 113.6(5) . . ?
C43 N5 Cu2 125.8(5) . . ?
C9 C8 C13 115.7(7) . . ?
C9 C8 C1 125.1(7) . . ?
C13 C8 C1 119.2(7) . . ?
C63 O3 Cu3 128.2(5) . . ?
C36 O2 Cu2 125.0(5) . . ?
N1 C5 C4 122.8(7) . . ?
N1 C5 C14 114.1(6) . . ?
C4 C5 C14 123.0(7) . . ?
C9 O1 Cu1 122.3(5) . . ?
C68 N8 C70 120.0(6) . . ?
C68 N8 Cu3 113.0(5) . . ?
C70 N8 Cu3 127.0(4) . . ?
C66 C67 C62 122.6(8) . . ?
C66 C67 H67A 118.7 . . ?
C62 C67 H67A 118.7 . . ?
C55 N7 C59 118.8(6) . . ?
C55 N7 Cu3 129.4(5) . . ?
C59 N7 Cu3 111.7(5) . . ?
C32 N4 C28 119.2(7) . . ?
C32 N4 Cu2 113.3(5) . . ?
C28 N4 Cu2 126.6(5) . . ?
C14 C15 H15A 109.5 . . ?
C14 C15 H15B 109.5 . . ?
H15A C15 H15B 109.5 . . ?
C14 C15 H15C 109.5 . . ?
H15A C15 H15C 109.5 . . ?
H15B C15 H15C 109.5 . . ?
N4 C32 C31 123.2(8) . . ?
N4 C32 C41 113.4(6) . . ?
C31 C32 C41 123.5(7) . . ?
C27 C25 C26 110.0(7) . . ?
C27 C25 C21 113.9(7) . . ?
C26 C25 C21 110.9(7) . . ?
C27 C25 H25A 107.2 . . ?
C26 C25 H25A 107.2 . . ?
C21 C25 H25A 107.2 . . ?
C5 N1 C1 119.7(6) . . ?
C5 N1 Cu1 113.2(5) . . ?
C1 N1 Cu1 126.9(5) . . ?
C57 N9 C61 120.6(7) . . ?
C57 N9 C60 121.8(7) . . ?
C61 N9 C60 117.6(7) . . ?
O3 C63 C64 115.7(7) . . ?
O3 C63 C62 124.8(6) . . ?
C64 C63 C62 119.5(7) . . ?
N3 C3 C2 122.0(8) . . ?
N3 C3 C4 120.7(8) . . ?
C2 C3 C4 117.3(7) . . ?
C39 C40 C35 122.1(9) . . ?
C39 C40 H40A 119.0 . . ?
C35 C40 H40A 119.0 . . ?
C58 C59 N7 123.6(7) . . ?
C58 C59 C68 121.8(7) . . ?
N7 C59 C68 114.5(6) . . ?
C38 C37 C36 120.4(8) . . ?
C38 C37 H37A 119.8 . . ?
C36 C37 H37A 119.8 . . ?
C14 N2 C16 120.3(7) . . ?
C14 N2 Cu1 113.9(5) . . ?
C16 N2 Cu1 125.6(5) . . ?
O2 C36 C37 116.2(7) . . ?
O2 C36 C35 123.8(7) . . ?
C37 C36 C35 119.9(7) . . ?
O1 C9 C10 117.7(7) . . ?
O1 C9 C8 122.4(7) . . ?
C10 C9 C8 119.9(7) . . ?
C20 C21 C16 117.3(7) . . ?
C20 C21 C25 121.2(7) . . ?
C16 C21 C25 121.5(7) . . ?
N8 C68 C59 115.5(6) . . ?
N8 C68 C69 126.0(7) . . ?
C59 C68 C69 118.6(7) . . ?
C3 N3 C6 121.0(7) . . ?
C3 N3 C7 120.5(8) . . ?
C6 N3 C7 118.2(7) . . ?
N1 C1 C2 119.6(7) . . ?
N1 C1 C8 118.2(6) . . ?
C2 C1 C8 122.2(7) . . ?
C1 C2 C3 121.4(7) . . ?
C1 C2 H2B 119.3 . . ?
C3 C2 H2B 119.3 . . ?
C74 C75 C70 117.7(7) . . ?
C74 C75 C79 119.9(7) . . ?
C70 C75 C79 122.4(7) . . ?
C45 C44 C43 117.8(8) . . ?
C45 C44 C49 120.7(8) . . ?
C43 C44 C49 121.4(7) . . ?
N2 C14 C5 115.3(7) . . ?
N2 C14 C15 125.3(7) . . ?
C5 C14 C15 119.4(7) . . ?
C73 C74 C75 120.7(7) . . ?
C73 C74 H74A 119.7 . . ?
C75 C74 H74A 119.7 . . ?
C70 C71 C72 118.0(7) . . ?
C70 C71 C76 123.4(6) . . ?
C72 C71 C76 118.6(7) . . ?
C40 C39 C38 119.4(8) . . ?
C40 C39 H39A 120.3 . . ?
C38 C39 H39A 120.3 . . ?
C67 C66 C65 121.1(8) . . ?
C67 C66 H66A 119.5 . . ?
C65 C66 H66A 119.5 . . ?
N9 C61 H61A 109.5 . . ?
N9 C61 H61B 109.5 . . ?
H61A C61 H61B 109.5 . . ?
N9 C61 H61C 109.5 . . ?
H61A C61 H61C 109.5 . . ?
H61B C61 H61C 109.5 . . ?
N7 C55 C56 119.6(7) . . ?
N7 C55 C62 119.7(6) . . ?
C56 C55 C62 120.7(6) . . ?
N4 C28 C29 119.4(7) . . ?
N4 C28 C35 119.8(7) . . ?
C29 C28 C35 120.8(7) . . ?
N6 C34 H34A 109.5 . . ?
N6 C34 H34B 109.5 . . ?
H34A C34 H34B 109.5 . . ?
N6 C34 H34C 109.5 . . ?
H34A C34 H34C 109.5 . . ?
H34B C34 H34C 109.5 . . ?
C77 C76 C78 110.9(7) . . ?
C77 C76 C71 110.3(6) . . ?
C78 C76 C71 110.4(6) . . ?
C77 C76 H76A 108.4 . . ?
C78 C76 H76A 108.4 . . ?
C71 C76 H76A 108.4 . . ?
C67 C62 C63 116.3(7) . . ?
C67 C62 C55 119.4(7) . . ?
C63 C62 C55 124.2(6) . . ?
C44 C43 C48 122.4(7) . . ?
C44 C43 N5 117.9(7) . . ?
C48 C43 N5 119.6(7) . . ?
C49 C51 H51A 109.5 . . ?
C49 C51 H51B 109.5 . . ?
H51A C51 H51B 109.5 . . ?
C49 C51 H51C 109.5 . . ?
H51A C51 H51C 109.5 . . ?
H51B C51 H51C 109.5 . . ?
C73 C72 C71 120.1(7) . . ?
C73 C72 H72A 119.9 . . ?
C71 C72 H72A 119.9 . . ?
C17 C22 C24 111.9(8) . . ?
C17 C22 C23 111.1(7) . . ?
C24 C22 C23 112.0(7) . . ?
C17 C22 H22A 107.2 . . ?
C24 C22 H22A 107.2 . . ?
C23 C22 H22A 107.2 . . ?
C13 C12 C11 119.6(8) . . ?
C13 C12 H12A 120.2 . . ?
C11 C12 H12A 120.2 . . ?
C41 C42 H42A 109.5 . . ?
C41 C42 H42B 109.5 . . ?
H42A C42 H42B 109.5 . . ?
C41 C42 H42C 109.5 . . ?
H42A C42 H42C 109.5 . . ?
H42B C42 H42C 109.5 . . ?
C19 C18 C17 121.2(8) . . ?
C19 C18 H18A 119.4 . . ?
C17 C18 H18A 119.4 . . ?
C22 C24 H24A 109.5 . . ?
C22 C24 H24B 109.5 . . ?
H24A C24 H24B 109.5 . . ?
C22 C24 H24C 109.5 . . ?
H24A C24 H24C 109.5 . . ?
H24B C24 H24C 109.5 . . ?
C12 C11 C10 119.1(8) . . ?
C12 C11 H11A 120.4 . . ?
C10 C11 H11A 120.4 . . ?
C71 C70 C75 122.3(7) . . ?
C71 C70 N8 121.0(6) . . ?
C75 C70 N8 116.7(6) . . ?
C5 C4 C3 119.1(8) . . ?
C5 C4 H4A 120.5 . . ?
C3 C4 H4A 120.5 . . ?
C18 C17 C16 116.8(7) . . ?
C18 C17 C22 120.0(7) . . ?
C16 C17 C22 123.1(7) . . ?
C30 N6 C34 121.2(8) . . ?
C30 N6 C33 121.8(8) . . ?
C34 N6 C33 116.9(7) . . ?
C17 C16 C21 123.0(7) . . ?
C17 C16 N2 118.7(6) . . ?
C21 C16 N2 118.3(7) . . ?
C28 C29 C30 121.8(8) . . ?
C28 C29 H29A 119.1 . . ?
C30 C29 H29A 119.1 . . ?
C65 C64 C63 122.4(8) . . ?
C65 C64 H64A 118.8 . . ?
C63 C64 H64A 118.8 . . ?
C68 C69 H69A 109.5 . . ?
C68 C69 H69B 109.5 . . ?
H69A C69 H69B 109.5 . . ?
C68 C69 H69C 109.5 . . ?
H69A C69 H69C 109.5 . . ?
H69B C69 H69C 109.5 . . ?
C12 C13 C8 123.6(8) . . ?
C12 C13 H13A 118.2 . . ?
C8 C13 H13A 118.2 . . ?
C18 C19 C20 121.2(8) . . ?
C18 C19 H19A 119.4 . . ?
C20 C19 H19A 119.4 . . ?
C59 C58 C57 119.6(7) . . ?
C59 C58 H58A 120.2 . . ?
C57 C58 H58A 120.2 . . ?
C66 C65 C64 118.1(8) . . ?
C66 C65 H65A 120.9 . . ?
C64 C65 H65A 120.9 . . ?
C9 C10 C11 121.8(8) . . ?
C9 C10 H10A 119.1 . . ?
C11 C10 H10A 119.1 . . ?
C36 C35 C40 117.6(8) . . ?
C36 C35 C28 123.7(7) . . ?
C40 C35 C28 118.7(8) . . ?
C79 C81 H81A 109.5 . . ?
C79 C81 H81B 109.5 . . ?
H81A C81 H81B 109.5 . . ?
C79 C81 H81C 109.5 . . ?
H81A C81 H81C 109.5 . . ?
H81B C81 H81C 109.5 . . ?
C46 C47 C48 120.1(9) . . ?
C46 C47 H47A 119.9 . . ?
C48 C47 H47A 119.9 . . ?
N6 C30 C31 122.6(8) . . ?
N6 C30 C29 121.6(8) . . ?
C31 C30 C29 115.8(8) . . ?
C47 C48 C43 116.7(8) . . ?
C47 C48 C52 120.8(8) . . ?
C43 C48 C52 122.4(7) . . ?
C49 C50 H50A 109.5 . . ?
C49 C50 H50B 109.5 . . ?
H50A C50 H50B 109.5 . . ?
C49 C50 H50C 109.5 . . ?
H50A C50 H50C 109.5 . . ?
H50B C50 H50C 109.5 . . ?
N9 C57 C56 122.0(7) . . ?
N9 C57 C58 121.9(7) . . ?
C56 C57 C58 116.1(7) . . ?
N3 C7 H7A 109.5 . . ?
N3 C7 H7B 109.5 . . ?
H7A C7 H7B 109.5 . . ?
N3 C7 H7C 109.5 . . ?
H7A C7 H7C 109.5 . . ?
H7B C7 H7C 109.5 . . ?
C21 C20 C19 120.4(8) . . ?
C21 C20 H20A 119.8 . . ?
C19 C20 H20A 119.8 . . ?
C50 C49 C44 112.6(8) . . ?
C50 C49 C51 113.1(8) . . ?
C44 C49 C51 110.0(8) . . ?
C50 C49 H49A 107.0 . . ?
C44 C49 H49A 107.0 . . ?
C51 C49 H49A 107.0 . . ?
C52 C54 H54A 109.5 . . ?
C52 C54 H54B 109.5 . . ?
H54A C54 H54B 109.5 . . ?
C52 C54 H54C 109.5 . . ?
H54A C54 H54C 109.5 . . ?
H54B C54 H54C 109.5 . . ?
C57 C56 C55 122.2(7) . . ?
C57 C56 H56A 118.9 . . ?
C55 C56 H56A 118.9 . . ?
C74 C73 C72 121.0(7) . . ?
C74 C73 H73A 119.5 . . ?
C72 C73 H73A 119.5 . . ?
C80 C79 C81 109.6(9) . . ?
C80 C79 C75 110.8(8) . . ?
C81 C79 C75 112.7(8) . . ?
C80 C79 H79A 107.8 . . ?
C81 C79 H79A 107.8 . . ?
C75 C79 H79A 107.8 . . ?
C45 C46 C47 121.5(8) . . ?
C45 C46 H46A 119.2 . . ?
C47 C46 H46A 119.2 . . ?
C76 C78 H78A 109.5 . . ?
C76 C78 H78B 109.5 . . ?
H78A C78 H78B 109.5 . . ?
C76 C78 H78C 109.5 . . ?
H78A C78 H78C 109.5 . . ?
H78B C78 H78C 109.5 . . ?
C79 C80 H80A 109.5 . . ?
C79 C80 H80B 109.5 . . ?
H80A C80 H80B 109.5 . . ?
C79 C80 H80C 109.5 . . ?
H80A C80 H80C 109.5 . . ?
H80B C80 H80C 109.5 . . ?
C32 C31 C30 120.5(8) . . ?
C32 C31 H31A 119.7 . . ?
C30 C31 H31A 119.7 . . ?
N6 C33 H33A 109.5 . . ?
N6 C33 H33B 109.5 . . ?
H33A C33 H33B 109.5 . . ?
N6 C33 H33C 109.5 . . ?
H33A C33 H33C 109.5 . . ?
H33B C33 H33C 109.5 . . ?
C39 C38 C37 120.6(8) . . ?
C39 C38 H38A 119.7 . . ?
C37 C38 H38A 119.7 . . ?
C76 C77 H77A 109.5 . . ?
C76 C77 H77B 109.5 . . ?
H77A C77 H77B 109.5 . . ?
C76 C77 H77C 109.5 . . ?
H77A C77 H77C 109.5 . . ?
H77B C77 H77C 109.5 . . ?
N9 C60 H60A 109.5 . . ?
N9 C60 H60B 109.5 . . ?
H60A C60 H60B 109.5 . . ?
N9 C60 H60C 109.5 . . ?
H60A C60 H60C 109.5 . . ?
H60B C60 H60C 109.5 . . ?
C46 C45 C44 121.3(9) . . ?
C46 C45 H45A 119.4 . . ?
C44 C45 H45A 119.4 . . ?
C48 C52 C54 109.8(7) . . ?
C48 C52 C53 112.6(8) . . ?
C54 C52 C53 111.6(8) . . ?
C48 C52 H52A 107.6 . . ?
C54 C52 H52A 107.6 . . ?
C53 C52 H52A 107.6 . . ?
N3 C6 H6A 109.5 . . ?
N3 C6 H6B 109.5 . . ?
H6A C6 H6B 109.5 . . ?
N3 C6 H6C 109.5 . . ?
H6A C6 H6C 109.5 . . ?
H6B C6 H6C 109.5 . . ?
C52 C53 H53A 109.5 . . ?
C52 C53 H53B 109.5 . . ?
H53A C53 H53B 109.5 . . ?
C52 C53 H53C 109.5 . . ?
H53A C53 H53C 109.5 . . ?
H53B C53 H53C 109.5 . . ?
C22 C23 H23A 109.5 . . ?
C22 C23 H23B 109.5 . . ?
H23A C23 H23B 109.5 . . ?
C22 C23 H23C 109.5 . . ?
H23A C23 H23C 109.5 . . ?
H23B C23 H23C 109.5 . . ?
O8 S2 O9 115.3(6) . . ?
O8 S2 O7 114.0(7) . . ?
O9 S2 O7 110.2(7) . . ?
O8 S2 C83 106.3(9) . . ?
O9 S2 C83 105.5(7) . . ?
O7 S2 C83 104.5(7) . . ?
F4 C83 F5 107.2(17) . . ?
F4 C83 F6 101.6(12) . . ?
F5 C83 F6 102.9(14) . . ?
F4 C83 S2 115.4(12) . . ?
F5 C83 S2 114.2(11) . . ?
F6 C83 S2 114.2(15) . . ?
O12 S3 O11 116.0(7) . . ?
O12 S3 O10 114.5(7) . . ?
O11 S3 O10 116.5(9) . . ?
O12 S3 C84 101.0(7) . . ?
O11 S3 C84 104.5(6) . . ?
O10 S3 C84 101.1(8) . . ?
F9 C84 F8 106.6(11) . . ?
F9 C84 F7 107.7(10) . . ?
F8 C84 F7 107.0(11) . . ?
F9 C84 S3 112.0(9) . . ?
F8 C84 S3 111.3(9) . . ?
F7 C84 S3 111.9(10) . . ?
C25 C26 H26A 109.5 . . ?
C25 C26 H26B 109.5 . . ?
H26A C26 H26B 109.5 . . ?
C25 C26 H26C 109.5 . . ?
H26A C26 H26C 109.5 . . ?
H26B C26 H26C 109.5 . . ?
C25 C27 H27A 109.5 . . ?
C25 C27 H27B 109.5 . . ?
H27A C27 H27B 109.5 . . ?
C25 C27 H27C 109.5 . . ?
H27A C27 H27C 109.5 . . ?
H27B C27 H27C 109.5 . . ?
N5 C41 C42 125.1(7) . . ?
N5 C41 C32 115.2(7) . . ?
C42 C41 C32 119.6(7) . . ?
I1 O4 Cu1 114.2(2) . . ?
I1 O5 Cu2 112.0(2) . . ?
I1 O6 Cu3 113.4(2) . . ?
N12 C102 C103 175(2) . . ?
C102 C103 H10B 109.5 . . ?
C102 C103 H10C 109.5 . . ?
H10B C103 H10C 109.5 . . ?
C102 C103 H10D 109.5 . . ?
H10B C103 H10D 109.5 . . ?
H10C C103 H10D 109.5 . . ?
N11 C100 C101 179.1(12) . . ?
C100 C101 H10E 109.5 . . ?
C100 C101 H10F 109.5 . . ?
H10E C101 H10F 109.5 . . ?
C100 C101 H10G 109.5 . . ?
H10E C101 H10G 109.5 . . ?
H10F C101 H10G 109.5 . . ?

loop_
_geom_bond_atom_site_label_1
_geom_bond_atom_site_label_2
_geom_bond_distance
_geom_bond_site_symmetry_2
_geom_bond_publ_flag
I1 O4 1.814(5) . ?
I1 O5 1.825(4) . ?
I1 O6 1.829(5) . ?
Cu1 O1 1.897(5) . ?
Cu1 N1 1.921(6) . ?
Cu1 O4 1.934(5) . ?
Cu1 N2 1.971(6) . ?
Cu2 O2 1.870(5) . ?
Cu2 N4 1.918(6) . ?
Cu2 O5 1.940(5) . ?
Cu2 N5 1.961(6) . ?
Cu3 O3 1.868(5) . ?
Cu3 N7 1.928(6) . ?
Cu3 O6 1.947(5) . ?
Cu3 N8 1.968(5) . ?
N5 C41 1.289(9) . ?
N5 C43 1.446(9) . ?
C8 C9 1.421(10) . ?
C8 C13 1.422(10) . ?
C8 C1 1.467(11) . ?
O3 C63 1.339(8) . ?
O2 C36 1.352(8) . ?
C5 N1 1.363(10) . ?
C5 C4 1.367(10) . ?
C5 C14 1.477(10) . ?
O1 C9 1.353(9) . ?
N8 C68 1.282(9) . ?
N8 C70 1.467(8) . ?
C67 C66 1.375(11) . ?
C67 C62 1.416(10) . ?
C67 H67A 0.9500 . ?
N7 C55 1.355(9) . ?
N7 C59 1.367(9) . ?
N4 C32 1.351(10) . ?
N4 C28 1.369(9) . ?
C15 C14 1.484(11) . ?
C15 H15A 0.9800 . ?
C15 H15B 0.9800 . ?
C15 H15C 0.9800 . ?
C32 C31 1.362(11) . ?
C32 C41 1.495(11) . ?
C25 C27 1.523(11) . ?
C25 C26 1.524(12) . ?
C25 C21 1.529(11) . ?
C25 H25A 1.0000 . ?
N1 C1 1.364(9) . ?
N9 C57 1.346(10) . ?
N9 C61 1.449(10) . ?
N9 C60 1.462(10) . ?
C63 C64 1.410(10) . ?
C63 C62 1.419(10) . ?
C3 N3 1.355(10) . ?
C3 C2 1.407(11) . ?
C3 C4 1.415(11) . ?
C40 C39 1.359(12) . ?
C40 C35 1.410(11) . ?
C40 H40A 0.9500 . ?
C59 C58 1.358(10) . ?
C59 C68 1.483(10) . ?
C37 C38 1.381(11) . ?
C37 C36 1.388(10) . ?
C37 H37A 0.9500 . ?
N2 C14 1.290(9) . ?
N2 C16 1.445(9) . ?
C36 C35 1.393(11) . ?
C9 C10 1.384(11) . ?
C21 C20 1.385(11) . ?
C21 C16 1.408(10) . ?
C68 C69 1.483(10) . ?
N3 C6 1.457(12) . ?
N3 C7 1.463(11) . ?
C1 C2 1.387(10) . ?
C2 H2B 0.9500 . ?
C75 C74 1.384(10) . ?
C75 C70 1.397(10) . ?
C75 C79 1.534(11) . ?
C44 C45 1.383(11) . ?
C44 C43 1.385(11) . ?
C44 C49 1.536(12) . ?
C74 C73 1.368(11) . ?
C74 H74A 0.9500 . ?
C71 C70 1.382(10) . ?
C71 C72 1.389(10) . ?
C71 C76 1.539(10) . ?
C39 C38 1.368(12) . ?
C39 H39A 0.9500 . ?
C66 C65 1.377(12) . ?
C66 H66A 0.9500 . ?
C61 H61A 0.9800 . ?
C61 H61B 0.9800 . ?
C61 H61C 0.9800 . ?
C55 C56 1.401(10) . ?
C55 C62 1.478(10) . ?
C28 C29 1.394(11) . ?
C28 C35 1.464(11) . ?
C34 N6 1.453(12) . ?
C34 H34A 0.9800 . ?
C34 H34B 0.9800 . ?
C34 H34C 0.9800 . ?
C76 C77 1.514(11) . ?
C76 C78 1.535(11) . ?
C76 H76A 1.0000 . ?
C43 C48 1.408(11) . ?
C51 C49 1.546(12) . ?
C51 H51A 0.9800 . ?
C51 H51B 0.9800 . ?
C51 H51C 0.9800 . ?
C72 C73 1.378(11) . ?
C72 H72A 0.9500 . ?
C22 C17 1.511(11) . ?
C22 C24 1.522(13) . ?
C22 C23 1.522(12) . ?
C22 H22A 1.0000 . ?
C12 C13 1.360(11) . ?
C12 C11 1.384(11) . ?
C12 H12A 0.9500 . ?
C42 C41 1.475(10) . ?
C42 H42A 0.9800 . ?
C42 H42B 0.9800 . ?
C42 H42C 0.9800 . ?
C18 C19 1.363(12) . ?
C18 C17 1.395(11) . ?
C18 H18A 0.9500 . ?
C24 H24A 0.9800 . ?
C24 H24B 0.9800 . ?
C24 H24C 0.9800 . ?
C11 C10 1.392(11) . ?
C11 H11A 0.9500 . ?
C4 H4A 0.9500 . ?
C17 C16 1.399(10) . ?
N6 C30 1.348(10) . ?
N6 C33 1.473(11) . ?
C29 C30 1.421(12) . ?
C29 H29A 0.9500 . ?
C64 C65 1.385(11) . ?
C64 H64A 0.9500 . ?
C69 H69A 0.9800 . ?
C69 H69B 0.9800 . ?
C69 H69C 0.9800 . ?
C13 H13A 0.9500 . ?
C19 C20 1.389(12) . ?
C19 H19A 0.9500 . ?
C58 C57 1.415(11) . ?
C58 H58A 0.9500 . ?
C65 H65A 0.9500 . ?
C10 H10A 0.9500 . ?
C81 C79 1.524(13) . ?
C81 H81A 0.9800 . ?
C81 H81B 0.9800 . ?
C81 H81C 0.9800 . ?
C47 C46 1.380(13) . ?
C47 C48 1.403(11) . ?
C47 H47A 0.9500 . ?
C30 C31 1.403(11) . ?
C48 C52 1.516(12) . ?
C50 C49 1.498(12) . ?
C50 H50A 0.9800 . ?
C50 H50B 0.9800 . ?
C50 H50C 0.9800 . ?
C57 C56 1.401(11) . ?
C7 H7A 0.9800 . ?
C7 H7B 0.9800 . ?
C7 H7C 0.9800 . ?
C20 H20A 0.9500 . ?
C49 H49A 1.0000 . ?
C54 C52 1.524(13) . ?
C54 H54A 0.9800 . ?
C54 H54B 0.9800 . ?
C54 H54C 0.9800 . ?
C56 H56A 0.9500 . ?
C73 H73A 0.9500 . ?
C79 C80 1.522(14) . ?
C79 H79A 1.0000 . ?
C46 C45 1.344(13) . ?
C46 H46A 0.9500 . ?
C78 H78A 0.9800 . ?
C78 H78B 0.9800 . ?
C78 H78C 0.9800 . ?
C80 H80A 0.9800 . ?
C80 H80B 0.9800 . ?
C80 H80C 0.9800 . ?
C31 H31A 0.9500 . ?
C33 H33A 0.9800 . ?
C33 H33B 0.9800 . ?
C33 H33C 0.9800 . ?
C38 H38A 0.9500 . ?
C77 H77A 0.9800 . ?
C77 H77B 0.9800 . ?
C77 H77C 0.9800 . ?
C60 H60A 0.9800 . ?
C60 H60B 0.9800 . ?
C60 H60C 0.9800 . ?
C45 H45A 0.9500 . ?
C52 C53 1.537(13) . ?
C52 H52A 1.0000 . ?
C6 H6A 0.9800 . ?
C6 H6B 0.9800 . ?
C6 H6C 0.9800 . ?
C53 H53A 0.9800 . ?
C53 H53B 0.9800 . ?
C53 H53C 0.9800 . ?
C23 H23A 0.9800 . ?
C23 H23B 0.9800 . ?
C23 H23C 0.9800 . ?
S2 O8 1.430(10) . ?
S2 O9 1.450(8) . ?
S2 O7 1.460(10) . ?
S2 C83 1.709(17) . ?
C83 F4 1.309(17) . ?
C83 F5 1.332(17) . ?
C83 F6 1.354(18) . ?
S3 O12 1.406(9) . ?
S3 O11 1.410(10) . ?
S3 O10 1.429(11) . ?
S3 C84 1.851(14) . ?
C84 F9 1.305(11) . ?
C84 F8 1.327(14) . ?
C84 F7 1.327(13) . ?
C26 H26A 0.9800 . ?
C26 H26B 0.9800 . ?
C26 H26C 0.9800 . ?
C27 H27A 0.9800 . ?
C27 H27B 0.9800 . ?
C27 H27C 0.9800 . ?
N12 C102 1.14(2) . ?
C102 C103 1.39(2) . ?
C103 H10B 0.9800 . ?
C103 H10C 0.9800 . ?
C103 H10D 0.9800 . ?
C100 N11 1.122(11) . ?
C100 C101 1.454(12) . ?
C101 H10E 0.9800 . ?
C101 H10F 0.9800 . ?
C101 H10G 0.9800 . ?

loop_
_geom_torsion_atom_site_label_1
_geom_torsion_atom_site_label_2
_geom_torsion_atom_site_label_3
_geom_torsion_atom_site_label_4
_geom_torsion
_geom_torsion_site_symmetry_1
_geom_torsion_site_symmetry_2
_geom_torsion_site_symmetry_3
_geom_torsion_site_symmetry_4
_geom_torsion_publ_flag
O2 Cu2 N5 C41 68.2(19) . . . . ?
N4 Cu2 N5 C41 -2.8(6) . . . . ?
O5 Cu2 N5 C41 -172.9(6) . . . . ?
O2 Cu2 N5 C43 -119.5(17) . . . . ?
N4 Cu2 N5 C43 169.4(6) . . . . ?
O5 Cu2 N5 C43 -0.6(6) . . . . ?
N7 Cu3 O3 C63 1.2(6) . . . . ?
O6 Cu3 O3 C63 167.7(6) . . . . ?
N8 Cu3 O3 C63 -68(2) . . . . ?
N4 Cu2 O2 C36 -24.0(6) . . . . ?
O5 Cu2 O2 C36 146.2(6) . . . . ?
N5 Cu2 O2 C36 -94.4(18) . . . . ?
N1 Cu1 O1 C9 34.2(5) . . . . ?
O4 Cu1 O1 C9 -134.5(5) . . . . ?
N2 Cu1 O1 C9 112.5(9) . . . . ?
O3 Cu3 N8 C68 81.1(19) . . . . ?
N7 Cu3 N8 C68 11.7(5) . . . . ?
O6 Cu3 N8 C68 -154.8(5) . . . . ?
O3 Cu3 N8 C70 -99.5(19) . . . . ?
N7 Cu3 N8 C70 -168.9(6) . . . . ?
O6 Cu3 N8 C70 24.6(6) . . . . ?
O3 Cu3 N7 C55 1.9(6) . . . . ?
O6 Cu3 N7 C55 -91.1(11) . . . . ?
N8 Cu3 N7 C55 175.0(6) . . . . ?
O3 Cu3 N7 C59 177.3(5) . . . . ?
O6 Cu3 N7 C59 84.3(10) . . . . ?
N8 Cu3 N7 C59 -9.6(5) . . . . ?
O2 Cu2 N4 C32 -165.1(6) . . . . ?
O5 Cu2 N4 C32 96.3(14) . . . . ?
N5 Cu2 N4 C32 7.6(6) . . . . ?
O2 Cu2 N4 C28 3.4(7) . . . . ?
O5 Cu2 N4 C28 -95.2(15) . . . . ?
N5 Cu2 N4 C28 176.2(7) . . . . ?
C28 N4 C32 C31 -0.5(12) . . . . ?
Cu2 N4 C32 C31 169.0(7) . . . . ?
C28 N4 C32 C41 179.9(7) . . . . ?
Cu2 N4 C32 C41 -10.6(9) . . . . ?
C4 C5 N1 C1 1.6(11) . . . . ?
C14 C5 N1 C1 -179.9(6) . . . . ?
C4 C5 N1 Cu1 -173.7(6) . . . . ?
C14 C5 N1 Cu1 4.8(8) . . . . ?
O1 Cu1 N1 C5 159.5(5) . . . . ?
O4 Cu1 N1 C5 -98.6(12) . . . . ?
N2 Cu1 N1 C5 -4.1(5) . . . . ?
O1 Cu1 N1 C1 -15.4(6) . . . . ?
O4 Cu1 N1 C1 86.5(13) . . . . ?
N2 Cu1 N1 C1 -179.0(6) . . . . ?
Cu3 O3 C63 C64 178.5(5) . . . . ?
Cu3 O3 C63 C62 -2.0(11) . . . . ?
C55 N7 C59 C58 -0.8(11) . . . . ?
Cu3 N7 C59 C58 -176.8(6) . . . . ?
C55 N7 C59 C68 -177.5(6) . . . . ?
Cu3 N7 C59 C68 6.5(8) . . . . ?
O1 Cu1 N2 C14 -77.2(10) . . . . ?
N1 Cu1 N2 C14 2.6(5) . . . . ?
O4 Cu1 N2 C14 171.0(5) . . . . ?
O1 Cu1 N2 C16 97.3(9) . . . . ?
N1 Cu1 N2 C16 177.1(6) . . . . ?
O4 Cu1 N2 C16 -14.6(6) . . . . ?
Cu2 O2 C36 C37 -158.5(5) . . . . ?
Cu2 O2 C36 C35 25.4(10) . . . . ?
C38 C37 C36 O2 -177.4(7) . . . . ?
C38 C37 C36 C35 -1.2(12) . . . . ?
Cu1 O1 C9 C10 151.5(5) . . . . ?
Cu1 O1 C9 C8 -29.2(9) . . . . ?
C13 C8 C9 O1 174.2(6) . . . . ?
C1 C8 C9 O1 -4.6(11) . . . . ?
C13 C8 C9 C10 -6.6(10) . . . . ?
C1 C8 C9 C10 174.6(7) . . . . ?
C27 C25 C21 C20 21.2(12) . . . . ?
C26 C25 C21 C20 -103.5(9) . . . . ?
C27 C25 C21 C16 -159.8(8) . . . . ?
C26 C25 C21 C16 75.5(10) . . . . ?
C70 N8 C68 C59 169.6(6) . . . . ?
Cu3 N8 C68 C59 -10.9(8) . . . . ?
C70 N8 C68 C69 -9.3(12) . . . . ?
Cu3 N8 C68 C69 170.2(7) . . . . ?
C58 C59 C68 N8 -173.7(7) . . . . ?
N7 C59 C68 N8 3.1(10) . . . . ?
C58 C59 C68 C69 5.3(11) . . . . ?
N7 C59 C68 C69 -178.0(7) . . . . ?
C2 C3 N3 C6 179.6(8) . . . . ?
C4 C3 N3 C6 -0.7(12) . . . . ?
C2 C3 N3 C7 6.1(12) . . . . ?
C4 C3 N3 C7 -174.1(8) . . . . ?
C5 N1 C1 C2 -3.5(10) . . . . ?
Cu1 N1 C1 C2 171.0(5) . . . . ?
C5 N1 C1 C8 176.6(6) . . . . ?
Cu1 N1 C1 C8 -8.8(9) . . . . ?
C9 C8 C1 N1 24.5(10) . . . . ?
C13 C8 C1 N1 -154.3(6) . . . . ?
C9 C8 C1 C2 -155.4(7) . . . . ?
C13 C8 C1 C2 25.8(10) . . . . ?
N1 C1 C2 C3 3.4(11) . . . . ?
C8 C1 C2 C3 -176.7(7) . . . . ?
N3 C3 C2 C1 178.4(7) . . . . ?
C4 C3 C2 C1 -1.3(11) . . . . ?
C16 N2 C14 C5 -175.5(6) . . . . ?
Cu1 N2 C14 C5 -0.7(8) . . . . ?
C16 N2 C14 C15 3.8(11) . . . . ?
Cu1 N2 C14 C15 178.7(6) . . . . ?
N1 C5 C14 N2 -2.7(9) . . . . ?
C4 C5 C14 N2 175.7(7) . . . . ?
N1 C5 C14 C15 177.9(6) . . . . ?
C4 C5 C14 C15 -3.6(11) . . . . ?
C70 C75 C74 C73 0.1(12) . . . . ?
C79 C75 C74 C73 179.4(8) . . . . ?
C35 C40 C39 C38 0.5(14) . . . . ?
C62 C67 C66 C65 1.8(13) . . . . ?
C59 N7 C55 C56 1.6(10) . . . . ?
Cu3 N7 C55 C56 176.7(5) . . . . ?
C59 N7 C55 C62 -179.2(6) . . . . ?
Cu3 N7 C55 C62 -4.1(9) . . . . ?
C32 N4 C28 C29 3.4(12) . . . . ?
Cu2 N4 C28 C29 -164.5(6) . . . . ?
C32 N4 C28 C35 -175.7(7) . . . . ?
Cu2 N4 C28 C35 16.3(11) . . . . ?
C70 C71 C76 C77 127.6(8) . . . . ?
C72 C71 C76 C77 -54.1(9) . . . . ?
C70 C71 C76 C78 -109.5(8) . . . . ?
C72 C71 C76 C78 68.8(9) . . . . ?
C66 C67 C62 C63 -1.4(11) . . . . ?
C66 C67 C62 C55 -179.7(7) . . . . ?
O3 C63 C62 C67 -178.6(7) . . . . ?
C64 C63 C62 C67 1.0(10) . . . . ?
O3 C63 C62 C55 -0.3(11) . . . . ?
C64 C63 C62 C55 179.2(7) . . . . ?
N7 C55 C62 C67 -178.4(6) . . . . ?
C56 C55 C62 C67 0.8(10) . . . . ?
N7 C55 C62 C63 3.3(10) . . . . ?
C56 C55 C62 C63 -177.5(7) . . . . ?
C45 C44 C43 C48 4.1(11) . . . . ?
C49 C44 C43 C48 -174.9(7) . . . . ?
C45 C44 C43 N5 -176.9(7) . . . . ?
C49 C44 C43 N5 4.1(11) . . . . ?
C41 N5 C43 C44 96.7(9) . . . . ?
Cu2 N5 C43 C44 -75.1(8) . . . . ?
C41 N5 C43 C48 -84.2(9) . . . . ?
Cu2 N5 C43 C48 104.0(7) . . . . ?
C70 C71 C72 C73 -1.0(11) . . . . ?
C76 C71 C72 C73 -179.4(7) . . . . ?
C13 C12 C11 C10 -2.6(11) . . . . ?
C72 C71 C70 C75 3.4(11) . . . . ?
C76 C71 C70 C75 -178.3(7) . . . . ?
C72 C71 C70 N8 -177.6(6) . . . . ?
C76 C71 C70 N8 0.7(11) . . . . ?
C74 C75 C70 C71 -2.9(11) . . . . ?
C79 C75 C70 C71 177.8(7) . . . . ?
C74 C75 C70 N8 178.0(6) . . . . ?
C79 C75 C70 N8 -1.2(11) . . . . ?
C68 N8 C70 C71 94.5(9) . . . . ?
Cu3 N8 C70 C71 -84.9(8) . . . . ?
C68 N8 C70 C75 -86.4(9) . . . . ?
Cu3 N8 C70 C75 94.2(7) . . . . ?
N1 C5 C4 C3 0.5(11) . . . . ?
C14 C5 C4 C3 -177.8(7) . . . . ?
N3 C3 C4 C5 179.7(7) . . . . ?
C2 C3 C4 C5 -0.6(11) . . . . ?
C19 C18 C17 C16 0.1(13) . . . . ?
C19 C18 C17 C22 -179.9(8) . . . . ?
C24 C22 C17 C18 -62.2(11) . . . . ?
C23 C22 C17 C18 63.7(10) . . . . ?
C24 C22 C17 C16 117.8(9) . . . . ?
C23 C22 C17 C16 -116.2(9) . . . . ?
C18 C17 C16 C21 -0.3(12) . . . . ?
C22 C17 C16 C21 179.7(8) . . . . ?
C18 C17 C16 N2 -178.0(7) . . . . ?
C22 C17 C16 N2 2.0(12) . . . . ?
C20 C21 C16 C17 -0.1(12) . . . . ?
C25 C21 C16 C17 -179.2(7) . . . . ?
C20 C21 C16 N2 177.6(7) . . . . ?
C25 C21 C16 N2 -1.5(11) . . . . ?
C14 N2 C16 C17 -101.0(8) . . . . ?
Cu1 N2 C16 C17 84.8(8) . . . . ?
C14 N2 C16 C21 81.2(9) . . . . ?
Cu1 N2 C16 C21 -93.0(8) . . . . ?
N4 C28 C29 C30 -4.4(13) . . . . ?
C35 C28 C29 C30 174.7(8) . . . . ?
O3 C63 C64 C65 178.5(7) . . . . ?
C62 C63 C64 C65 -1.1(12) . . . . ?
C11 C12 C13 C8 2.4(12) . . . . ?
C9 C8 C13 C12 2.2(11) . . . . ?
C1 C8 C13 C12 -178.9(7) . . . . ?
C17 C18 C19 C20 0.6(14) . . . . ?
N7 C59 C58 C57 -1.3(12) . . . . ?
C68 C59 C58 C57 175.2(7) . . . . ?
C67 C66 C65 C64 -1.8(13) . . . . ?
C63 C64 C65 C66 1.5(12) . . . . ?
O1 C9 C10 C11 -174.1(6) . . . . ?
C8 C9 C10 C11 6.7(11) . . . . ?
C12 C11 C10 C9 -1.9(11) . . . . ?
O2 C36 C35 C40 180.0(7) . . . . ?
C37 C36 C35 C40 4.1(12) . . . . ?
O2 C36 C35 C28 0.2(12) . . . . ?
C37 C36 C35 C28 -175.8(7) . . . . ?
C39 C40 C35 C36 -3.8(13) . . . . ?
C39 C40 C35 C28 176.0(8) . . . . ?
N4 C28 C35 C36 -21.5(12) . . . . ?
C29 C28 C35 C36 159.4(8) . . . . ?
N4 C28 C35 C40 158.7(8) . . . . ?
C29 C28 C35 C40 -20.4(12) . . . . ?
C34 N6 C30 C31 -2.3(14) . . . . ?
C33 N6 C30 C31 -177.7(9) . . . . ?
C34 N6 C30 C29 179.0(9) . . . . ?
C33 N6 C30 C29 3.6(14) . . . . ?
C28 C29 C30 N6 -178.8(8) . . . . ?
C28 C29 C30 C31 2.4(13) . . . . ?
C46 C47 C48 C43 -1.3(12) . . . . ?
C46 C47 C48 C52 -177.2(8) . . . . ?
C44 C43 C48 C47 -2.1(11) . . . . ?
N5 C43 C48 C47 178.8(7) . . . . ?
C44 C43 C48 C52 173.7(7) . . . . ?
N5 C43 C48 C52 -5.3(11) . . . . ?
C61 N9 C57 C56 -1.9(12) . . . . ?
C60 N9 C57 C56 176.2(8) . . . . ?
C61 N9 C57 C58 177.6(7) . . . . ?
C60 N9 C57 C58 -4.2(12) . . . . ?
C59 C58 C57 N9 -177.2(7) . . . . ?
C59 C58 C57 C56 2.5(11) . . . . ?
C16 C21 C20 C19 0.8(13) . . . . ?
C25 C21 C20 C19 179.8(8) . . . . ?
C18 C19 C20 C21 -1.1(14) . . . . ?
C45 C44 C49 C50 87.2(10) . . . . ?
C43 C44 C49 C50 -93.8(10) . . . . ?
C45 C44 C49 C51 -39.8(10) . . . . ?
C43 C44 C49 C51 139.2(8) . . . . ?
N9 C57 C56 C55 177.8(7) . . . . ?
C58 C57 C56 C55 -1.8(11) . . . . ?
N7 C55 C56 C57 -0.2(11) . . . . ?
C62 C55 C56 C57 -179.4(7) . . . . ?
C75 C74 C73 C72 2.2(12) . . . . ?
C71 C72 C73 C74 -1.7(12) . . . . ?
C74 C75 C79 C80 -75.4(11) . . . . ?
C70 C75 C79 C80 103.8(10) . . . . ?
C74 C75 C79 C81 47.8(11) . . . . ?
C70 C75 C79 C81 -132.9(9) . . . . ?
C48 C47 C46 C45 2.8(13) . . . . ?
N4 C32 C31 C30 -1.5(14) . . . . ?
C41 C32 C31 C30 178.0(8) . . . . ?
N6 C30 C31 C32 -178.2(9) . . . . ?
C29 C30 C31 C32 0.5(13) . . . . ?
C40 C39 C38 C37 2.5(14) . . . . ?
C36 C37 C38 C39 -2.2(13) . . . . ?
C47 C46 C45 C44 -0.8(13) . . . . ?
C43 C44 C45 C46 -2.6(12) . . . . ?
C49 C44 C45 C46 176.4(8) . . . . ?
C47 C48 C52 C54 77.4(10) . . . . ?
C43 C48 C52 C54 -98.3(9) . . . . ?
C47 C48 C52 C53 -47.5(11) . . . . ?
C43 C48 C52 C53 136.8(9) . . . . ?
O8 S2 C83 F4 -64.0(16) . . . . ?
O9 S2 C83 F4 58.9(16) . . . . ?
O7 S2 C83 F4 175.1(14) . . . . ?
O8 S2 C83 F5 60.9(16) . . . . ?
O9 S2 C83 F5 -176.2(14) . . . . ?
O7 S2 C83 F5 -60.0(16) . . . . ?
O8 S2 C83 F6 178.8(11) . . . . ?
O9 S2 C83 F6 -58.3(13) . . . . ?
O7 S2 C83 F6 57.9(13) . . . . ?
O12 S3 C84 F9 -175.1(9) . . . . ?
O11 S3 C84 F9 -54.4(11) . . . . ?
O10 S3 C84 F9 67.0(11) . . . . ?
O12 S3 C84 F8 -55.8(9) . . . . ?
O11 S3 C84 F8 64.9(10) . . . . ?
O10 S3 C84 F8 -173.8(9) . . . . ?
O12 S3 C84 F7 63.8(10) . . . . ?
O11 S3 C84 F7 -175.4(9) . . . . ?
O10 S3 C84 F7 -54.1(11) . . . . ?
C43 N5 C41 C42 3.3(12) . . . . ?
Cu2 N5 C41 C42 176.0(7) . . . . ?
C43 N5 C41 C32 -174.9(7) . . . . ?
Cu2 N5 C41 C32 -2.2(9) . . . . ?
N4 C32 C41 N5 8.5(11) . . . . ?
C31 C32 C41 N5 -171.0(8) . . . . ?
N4 C32 C41 C42 -169.8(8) . . . . ?
C31 C32 C41 C42 10.7(13) . . . . ?
O5 I1 O4 Cu1 -179.1(2) . . . . ?
O6 I1 O4 Cu1 83.4(3) . . . . ?
O1 Cu1 O4 I1 2.1(3) . . . . ?
N1 Cu1 O4 I1 -100.3(12) . . . . ?
N2 Cu1 O4 I1 166.6(3) . . . . ?
O4 I1 O5 Cu2 103.0(3) . . . . ?
O6 I1 O5 Cu2 -157.1(3) . . . . ?
O2 Cu2 O5 I1 -18.9(3) . . . . ?
N4 Cu2 O5 I1 80.3(14) . . . . ?
N5 Cu2 O5 I1 167.8(3) . . . . ?
O4 I1 O6 Cu3 -158.1(2) . . . . ?
O5 I1 O6 Cu3 103.1(3) . . . . ?
O3 Cu3 O6 I1 -15.6(3) . . . . ?
N7 Cu3 O6 I1 78.2(10) . . . . ?
N8 Cu3 O6 I1 170.5(3) . . . . ?
